data_7158806
loop_
_publ_author_name
'Geng, Yang'
'Gao, Xianying'
'Liang, apeng'
'Li, Jingya'
'Zou, Dapeng'
'Wu, Yangjie'
'Wu, Yusheng'

_publ_section_title
;
 [4+2] Cycloaddition Reactions of \b-Naphtha-1-thioquinones Generated from
 2-Naphthols and DAST
;
_journal_name_full 'Organic &amp; Biomolecular Chemistry'
_journal_paper_doi 10.1039/D2OB01044E
_journal_year 2022
_chemical_formula_moiety 'C20 H12 O2 S'
_chemical_formula_sum 'C20 H12 O2 S'
_chemical_formula_weight 316.36
_space_group_crystal_system triclinic
_space_group_IT_number 2
_space_group_name_Hall '-P 1'
_space_group_name_H-M_alt 'P -1'
_atom_sites_solution_hydrogens geom
_atom_sites_solution_primary iterative
_audit_creation_date 2017-03-22
_audit_creation_method
;
Olex2 1.2
(compiled 2017.03.02 svn.r3394 for OlexSys, GUI svn.r5324)
;
_audit_update_record
;
2021-10-02 deposited with the CCDC.	2022-07-27 downloaded from the CCDC.
;
_cell_angle_alpha 99.420(7)
_cell_angle_beta 93.883(6)
_cell_angle_gamma 108.503(7)
_cell_formula_units_Z 2
_cell_length_a 8.3023(5)
_cell_length_b 9.0644(7)
_cell_length_c 10.6356(10)
_cell_measurement_reflns_used 2082
_cell_measurement_temperature 293(2)
_cell_measurement_theta_max 26.5080
_cell_measurement_theta_min 4.0940
_cell_volume 742.63(11)
_computing_cell_refinement
;
CrysAlisPro, Agilent Technologies,
Version 1.171.37.35 (release 13-08-2014 CrysAlis171 .NET)
(compiled Aug 13 2014,18:06:01)
;
_computing_data_collection
;
CrysAlisPro, Agilent Technologies,
Version 1.171.37.35 (release 13-08-2014 CrysAlis171 .NET)
(compiled Aug 13 2014,18:06:01)
;
_computing_data_reduction
;
CrysAlisPro, Agilent Technologies,
Version 1.171.37.35 (release 13-08-2014 CrysAlis171 .NET)
(compiled Aug 13 2014,18:06:01)
;
_computing_molecular_graphics 'Olex2 (Dolomanov et al., 2009)'
_computing_publication_material 'Olex2 (Dolomanov et al., 2009)'
_computing_structure_refinement 'ShelXL (Sheldrick, 2015)'
_computing_structure_solution
;
Superflip (Palatinus & Chapuis, 2007;Palatinus & van der Lee, 2008;
Palatinus et al., 2012)
;
_diffrn_ambient_temperature 293(2)
_diffrn_detector 'CCD plate'
_diffrn_detector_area_resol_mean 16.2312
_diffrn_detector_type Eos
_diffrn_measured_fraction_theta_full 0.997
_diffrn_measured_fraction_theta_max 0.846
_diffrn_measurement_details
;
#__ type_ start__ end____ width___ exp.time_
  1 omega  -25.00   24.00   1.0000    2.0000
omega____ theta____ kappa____ phi______ frames
    -      -15.3317  -99.0000  120.0000 49

#__ type_ start__ end____ width___ exp.time_
  2 omega  -25.00   24.00   1.0000    2.0000
omega____ theta____ kappa____ phi______ frames
    -      -15.3317  -99.0000    0.0000 49

#__ type_ start__ end____ width___ exp.time_
  3 omega  -49.00   35.00   1.0000    2.0000
omega____ theta____ kappa____ phi______ frames
    -       18.0661  -57.0000   90.0000 84

#__ type_ start__ end____ width___ exp.time_
  4 omega   -1.00   57.00   1.0000    2.0000
omega____ theta____ kappa____ phi______ frames
    -       18.0661   37.0000    0.0000 58

#__ type_ start__ end____ width___ exp.time_
  5 omega  -48.00   35.00   1.0000    2.0000
omega____ theta____ kappa____ phi______ frames
    -       18.0661  -57.0000 -150.0000 83

#__ type_ start__ end____ width___ exp.time_
  6 omega  -49.00   34.00   1.0000    2.0000
omega____ theta____ kappa____ phi______ frames
    -       18.0661  -57.0000  -30.0000 83
;
_diffrn_measurement_device 'four-circle diffractometer'
_diffrn_measurement_device_type 'Xcalibur, Eos, Gemini'
_diffrn_measurement_method '\w scans'
_diffrn_orient_matrix_UB_11 -0.0036699000
_diffrn_orient_matrix_UB_12 0.0105659000
_diffrn_orient_matrix_UB_13 -0.0646220000
_diffrn_orient_matrix_UB_21 0.0330647000
_diffrn_orient_matrix_UB_22 0.0834596000
_diffrn_orient_matrix_UB_23 0.0215726000
_diffrn_orient_matrix_UB_31 0.0845401000
_diffrn_orient_matrix_UB_32 -0.0020234000
_diffrn_orient_matrix_UB_33 -0.0018859000
_diffrn_radiation_monochromator graphite
_diffrn_radiation_probe x-ray
_diffrn_radiation_type MoK\a
_diffrn_radiation_wavelength 0.71073
_diffrn_reflns_av_R_equivalents 0.0298
_diffrn_reflns_av_unetI/netI 0.0491
_diffrn_reflns_Laue_measured_fraction_full 0.997
_diffrn_reflns_Laue_measured_fraction_max 0.846
_diffrn_reflns_limit_h_max 10
_diffrn_reflns_limit_h_min -11
_diffrn_reflns_limit_k_max 11
_diffrn_reflns_limit_k_min -12
_diffrn_reflns_limit_l_max 13
_diffrn_reflns_limit_l_min -14
_diffrn_reflns_number 6559
_diffrn_reflns_point_group_measured_fraction_full 0.997
_diffrn_reflns_point_group_measured_fraction_max 0.846
_diffrn_reflns_theta_full 25.242
_diffrn_reflns_theta_max 29.264
_diffrn_reflns_theta_min 3.395
_diffrn_source 'Enhance (Mo) X-ray Source'
_exptl_absorpt_coefficient_mu 0.225
_exptl_absorpt_correction_T_max 1.00000
_exptl_absorpt_correction_T_min 0.95029
_exptl_absorpt_correction_type multi-scan
_exptl_absorpt_process_details
;
CrysAlisPro, Agilent Technologies,
Version 1.171.37.35 (release 13-08-2014 CrysAlis171 .NET)
(compiled Aug 13 2014,18:06:01)
Empirical absorption correction using spherical harmonics,
 implemented in SCALE3 ABSPACK scaling algorithm.
;
_exptl_crystal_colour colourless
_exptl_crystal_colour_primary colourless
_exptl_crystal_density_diffrn 1.415
_exptl_crystal_description prism
_exptl_crystal_F_000 328
_exptl_crystal_size_max 0.21
_exptl_crystal_size_mid 0.17
_exptl_crystal_size_min 0.16
_refine_diff_density_max 0.217
_refine_diff_density_min -0.230
_refine_diff_density_rms 0.047
_refine_ls_extinction_method none
_refine_ls_goodness_of_fit_ref 1.040
_refine_ls_hydrogen_treatment constr
_refine_ls_matrix_type full
_refine_ls_number_parameters 208
_refine_ls_number_reflns 3428
_refine_ls_number_restraints 0
_refine_ls_restrained_S_all 1.040
_refine_ls_R_factor_all 0.0665
_refine_ls_R_factor_gt 0.0467
_refine_ls_shift/su_max 0.000
_refine_ls_shift/su_mean 0.000
_refine_ls_structure_factor_coef Fsqd
_refine_ls_weighting_details 'w=1/[\s^2^(Fo^2^)+(0.0453P)^2^+0.0923P] where P=(Fo^2^+2Fc^2^)/3'
_refine_ls_weighting_scheme calc
_refine_ls_wR_factor_gt 0.1001
_refine_ls_wR_factor_ref 0.1144
_reflns_Friedel_coverage 0.000
_reflns_number_gt 2603
_reflns_number_total 3428
_reflns_threshold_expression 'I > 2\s(I)'
_cod_data_source_file d2ob01044e2.cif
_cod_data_source_block 20170331
_cod_database_code 7158806
_shelx_shelxl_version_number 2014/7
_chemical_oxdiff_formula C19H12O4N2S1
_shelx_space_group_comment
;
The symmetry employed for this shelxl refinement is uniquely defined
by the following loop, which should always be used as a source of
symmetry information in preference to the above space-group names.
They are only intended as comments.
;
_reflns_odcompleteness_completeness 99.77
_reflns_odcompleteness_iscentric 1
_reflns_odcompleteness_theta 26.32
_olex2_refinement_description
;
1. Fixed Uiso
 At 1.2 times of:
  All C(H) groups
2.a Aromatic/amide H refined with riding coordinates:
 C1(H1), C2(H2), C3(H3), C4(H4), C7(H7), C8(H8), C13(H13), C14(H14), C17(H17),
 C18(H18), C19(H19), C20(H20)
;
_olex2_submission_special_instructions 'No special instructions were received'

loop_
_space_group_symop_operation_xyz
'x, y, z'
'-x, -y, -z'

loop_
_atom_site_label
_atom_site_type_symbol
_atom_site_fract_x
_atom_site_fract_y
_atom_site_fract_z
_atom_site_U_iso_or_equiv
_atom_site_adp_type
_atom_site_occupancy
_atom_site_site_symmetry_order
_atom_site_calc_flag
_atom_site_refinement_flags_posn
_atom_site_refinement_flags_adp
_atom_site_refinement_flags_occupancy
_atom_site_disorder_assembly
_atom_site_disorder_group
C1 C -0.0481(3) 0.2634(2) 0.5977(2) 0.0498(5) Uani 1 1 d . . . . .
H1 H -0.0464 0.2650 0.6854 0.060 Uiso 1 1 calc R . . . .
C2 C -0.1747(3) 0.3006(3) 0.5327(2) 0.0568(6) Uani 1 1 d . . . . .
H2 H -0.2577 0.3272 0.5767 0.068 Uiso 1 1 calc R . . . .
C3 C -0.1783(3) 0.2985(3) 0.4029(2) 0.0561(6) Uani 1 1 d . . . . .
H3 H -0.2647 0.3226 0.3593 0.067 Uiso 1 1 calc R . . . .
C4 C -0.0543(2) 0.2607(3) 0.3370(2) 0.0477(5) Uani 1 1 d . . . . .
H4 H -0.0569 0.2602 0.2494 0.057 Uiso 1 1 calc R . . . .
C5 C 0.0739(2) 0.2235(2) 0.40156(18) 0.0368(4) Uani 1 1 d . . . . .
C6 C 0.0774(2) 0.2234(2) 0.53319(18) 0.0377(4) Uani 1 1 d . . . . .
C7 C 0.2079(3) 0.1772(2) 0.59953(19) 0.0442(5) Uani 1 1 d . . . . .
H7 H 0.2110 0.1833 0.6879 0.053 Uiso 1 1 calc R . . . .
C8 C 0.3228(3) 0.1268(2) 0.54073(19) 0.0447(5) Uani 1 1 d . . . . .
H8 H 0.4079 0.1061 0.5890 0.054 Uiso 1 1 calc R . . . .
C9 C 0.3161(2) 0.1040(2) 0.40201(19) 0.0390(4) Uani 1 1 d . . . . .
C10 C 0.2143(2) 0.1881(2) 0.33294(17) 0.0355(4) Uani 1 1 d . . . . .
C11 C 0.4035(2) 0.2816(2) 0.16600(17) 0.0350(4) Uani 1 1 d . . . . .
C12 C 0.2722(2) 0.1429(2) 0.12352(18) 0.0385(4) Uani 1 1 d . . . . .
C13 C 0.2575(3) 0.0481(3) 0.00259(19) 0.0468(5) Uani 1 1 d . . . . .
H13 H 0.1663 -0.0460 -0.0246 0.056 Uiso 1 1 calc R . . . .
C14 C 0.3810(3) 0.0978(3) -0.07437(19) 0.0486(5) Uani 1 1 d . . . . .
H14 H 0.3738 0.0354 -0.1546 0.058 Uiso 1 1 calc R . . . .
C15 C 0.5190(2) 0.2410(2) -0.03555(18) 0.0408(5) Uani 1 1 d . . . . .
C16 C 0.5321(2) 0.3373(2) 0.08799(17) 0.0361(4) Uani 1 1 d . . . . .
C17 C 0.6680(2) 0.4822(2) 0.1250(2) 0.0436(5) Uani 1 1 d . . . . .
H17 H 0.6775 0.5449 0.2055 0.052 Uiso 1 1 calc R . . . .
C18 C 0.7861(3) 0.5315(3) 0.0440(2) 0.0520(5) Uani 1 1 d . . . . .
H18 H 0.8745 0.6281 0.0690 0.062 Uiso 1 1 calc R . . . .
C19 C 0.7745(3) 0.4370(3) -0.0768(2) 0.0545(6) Uani 1 1 d . . . . .
H19 H 0.8556 0.4713 -0.1313 0.065 Uiso 1 1 calc R . . . .
C20 C 0.6466(3) 0.2966(3) -0.1150(2) 0.0505(5) Uani 1 1 d . . . . .
H20 H 0.6422 0.2351 -0.1951 0.061 Uiso 1 1 calc R . . . .
O1 O 0.38830(18) 0.02415(17) 0.34052(14) 0.0537(4) Uani 1 1 d . . . . .
O2 O 0.14958(15) 0.10167(16) 0.20521(12) 0.0426(3) Uani 1 1 d . . . . .
S1 S 0.38208(6) 0.37836(6) 0.31854(4) 0.03797(16) Uani 1 1 d . . . . .

loop_
_atom_site_aniso_label
_atom_site_aniso_U_11
_atom_site_aniso_U_22
_atom_site_aniso_U_33
_atom_site_aniso_U_23
_atom_site_aniso_U_13
_atom_site_aniso_U_12
C1 0.0533(12) 0.0455(12) 0.0487(13) 0.0030(10) 0.0176(10) 0.0149(10)
C2 0.0463(12) 0.0529(14) 0.0767(17) 0.0100(12) 0.0267(12) 0.0216(11)
C3 0.0394(11) 0.0572(14) 0.0797(18) 0.0188(12) 0.0101(11) 0.0241(11)
C4 0.0420(11) 0.0542(13) 0.0510(13) 0.0161(10) 0.0062(9) 0.0190(10)
C5 0.0338(9) 0.0342(10) 0.0424(11) 0.0067(8) 0.0063(8) 0.0115(8)
C6 0.0411(10) 0.0336(10) 0.0365(11) 0.0043(8) 0.0077(8) 0.0102(8)
C7 0.0559(12) 0.0398(11) 0.0338(11) 0.0022(8) 0.0005(9) 0.0152(10)
C8 0.0482(11) 0.0434(12) 0.0420(12) 0.0050(9) -0.0051(9) 0.0185(10)
C9 0.0380(10) 0.0352(10) 0.0435(11) 0.0050(8) 0.0060(8) 0.0130(9)
C10 0.0349(9) 0.0371(10) 0.0327(10) 0.0037(8) 0.0021(8) 0.0118(8)
C11 0.0392(10) 0.0373(10) 0.0306(10) 0.0037(8) 0.0025(8) 0.0175(8)
C12 0.0375(10) 0.0449(11) 0.0340(10) 0.0050(8) 0.0028(8) 0.0169(9)
C13 0.0479(12) 0.0458(12) 0.0385(11) -0.0037(9) -0.0044(9) 0.0126(10)
C14 0.0606(13) 0.0538(13) 0.0318(11) -0.0032(9) 0.0020(10) 0.0263(11)
C15 0.0491(11) 0.0505(12) 0.0327(10) 0.0082(9) 0.0055(9) 0.0300(10)
C16 0.0400(10) 0.0427(11) 0.0332(10) 0.0086(8) 0.0039(8) 0.0237(9)
C17 0.0447(11) 0.0453(12) 0.0419(12) 0.0062(9) 0.0062(9) 0.0177(9)
C18 0.0463(12) 0.0537(14) 0.0602(15) 0.0175(11) 0.0107(10) 0.0184(11)
C19 0.0537(13) 0.0713(17) 0.0523(14) 0.0241(12) 0.0208(11) 0.0311(13)
C20 0.0583(13) 0.0667(15) 0.0382(12) 0.0109(10) 0.0148(10) 0.0349(12)
O1 0.0633(9) 0.0542(9) 0.0581(10) 0.0124(7) 0.0160(8) 0.0371(8)
O2 0.0367(7) 0.0458(8) 0.0365(8) -0.0021(6) 0.0017(6) 0.0072(6)
S1 0.0418(3) 0.0358(3) 0.0349(3) 0.0023(2) 0.0078(2) 0.0128(2)

loop_
_atom_type_symbol
_atom_type_description
_atom_type_scat_dispersion_real
_atom_type_scat_dispersion_imag
_atom_type_scat_source
C C 0.0033 0.0016 'International Tables Vol C Tables 4.2.6.8 and 6.1.1.4'
H H 0.0000 0.0000 'International Tables Vol C Tables 4.2.6.8 and 6.1.1.4'
O O 0.0106 0.0060 'International Tables Vol C Tables 4.2.6.8 and 6.1.1.4'
S S 0.1246 0.1234 'International Tables Vol C Tables 4.2.6.8 and 6.1.1.4'

loop_
_geom_angle_atom_site_label_1
_geom_angle_atom_site_label_2
_geom_angle_atom_site_label_3
_geom_angle
_geom_angle_site_symmetry_1
_geom_angle_site_symmetry_3
_geom_angle_publ_flag
C2 C1 H1 119.7 . . ?
C2 C1 C6 120.7(2) . . ?
C6 C1 H1 119.7 . . ?
C1 C2 H2 120.0 . . ?
C3 C2 C1 120.09(19) . . ?
C3 C2 H2 120.0 . . ?
C2 C3 H3 119.8 . . ?
C2 C3 C4 120.4(2) . . ?
C4 C3 H3 119.8 . . ?
C3 C4 H4 120.0 . . ?
C3 C4 C5 120.0(2) . . ?
C5 C4 H4 120.0 . . ?
C4 C5 C6 120.03(17) . . ?
C4 C5 C10 120.99(18) . . ?
C6 C5 C10 118.94(17) . . ?
C1 C6 C5 118.83(19) . . ?
C1 C6 C7 121.26(19) . . ?
C5 C6 C7 119.88(17) . . ?
C6 C7 H7 118.2 . . ?
C8 C7 C6 123.68(19) . . ?
C8 C7 H7 118.2 . . ?
C7 C8 H8 119.8 . . ?
C7 C8 C9 120.49(19) . . ?
C9 C8 H8 119.8 . . ?
C8 C9 C10 116.85(16) . . ?
O1 C9 C8 123.22(19) . . ?
O1 C9 C10 119.92(18) . . ?
C5 C10 C9 115.51(16) . . ?
C5 C10 S1 109.92(13) . . ?
C9 C10 S1 103.32(12) . . ?
O2 C10 C5 110.93(15) . . ?
O2 C10 C9 109.97(15) . . ?
O2 C10 S1 106.59(12) . . ?
C12 C11 C16 120.82(16) . . ?
C12 C11 S1 111.97(13) . . ?
C16 C11 S1 127.13(15) . . ?
C11 C12 C13 122.46(18) . . ?
C11 C12 O2 116.35(16) . . ?
O2 C12 C13 121.17(17) . . ?
C12 C13 H13 121.0 . . ?
C14 C13 C12 118.10(19) . . ?
C14 C13 H13 121.0 . . ?
C13 C14 H14 119.1 . . ?
C13 C14 C15 121.78(18) . . ?
C15 C14 H14 119.1 . . ?
C14 C15 C16 119.61(18) . . ?
C14 C15 C20 122.75(18) . . ?
C20 C15 C16 117.63(19) . . ?
C11 C16 C15 117.22(17) . . ?
C17 C16 C11 123.41(17) . . ?
C17 C16 C15 119.36(17) . . ?
C16 C17 H17 119.7 . . ?
C18 C17 C16 120.66(19) . . ?
C18 C17 H17 119.7 . . ?
C17 C18 H18 119.9 . . ?
C17 C18 C19 120.2(2) . . ?
C19 C18 H18 119.9 . . ?
C18 C19 H19 119.6 . . ?
C20 C19 C18 120.7(2) . . ?
C20 C19 H19 119.6 . . ?
C15 C20 H20 119.3 . . ?
C19 C20 C15 121.43(19) . . ?
C19 C20 H20 119.3 . . ?
C12 O2 C10 110.49(13) . . ?
C11 S1 C10 87.66(8) . . ?

loop_
_geom_bond_atom_site_label_1
_geom_bond_atom_site_label_2
_geom_bond_distance
_geom_bond_site_symmetry_2
_geom_bond_publ_flag
C1 H1 0.9300 . ?
C1 C2 1.378(3) . ?
C1 C6 1.394(3) . ?
C2 H2 0.9300 . ?
C2 C3 1.375(3) . ?
C3 H3 0.9300 . ?
C3 C4 1.382(3) . ?
C4 H4 0.9300 . ?
C4 C5 1.386(3) . ?
C5 C6 1.399(3) . ?
C5 C10 1.507(2) . ?
C6 C7 1.458(3) . ?
C7 H7 0.9300 . ?
C7 C8 1.332(3) . ?
C8 H8 0.9300 . ?
C8 C9 1.451(3) . ?
C9 C10 1.531(3) . ?
C9 O1 1.218(2) . ?
C10 O2 1.426(2) . ?
C10 S1 1.8784(19) . ?
C11 C12 1.360(3) . ?
C11 C16 1.414(2) . ?
C11 S1 1.7621(18) . ?
C12 C13 1.399(2) . ?
C12 O2 1.384(2) . ?
C13 H13 0.9300 . ?
C13 C14 1.366(3) . ?
C14 H14 0.9300 . ?
C14 C15 1.408(3) . ?
C15 C16 1.430(2) . ?
C15 C20 1.419(3) . ?
C16 C17 1.408(3) . ?
C17 H17 0.9300 . ?
C17 C18 1.367(3) . ?
C18 H18 0.9300 . ?
C18 C19 1.401(3) . ?
C19 H19 0.9300 . ?
C19 C20 1.352(3) . ?
C20 H20 0.9300 . ?

loop_
_geom_torsion_atom_site_label_1
_geom_torsion_atom_site_label_2
_geom_torsion_atom_site_label_3
_geom_torsion_atom_site_label_4
_geom_torsion
_geom_torsion_site_symmetry_1
_geom_torsion_site_symmetry_2
_geom_torsion_site_symmetry_3
_geom_torsion_site_symmetry_4
_geom_torsion_publ_flag
C1 C2 C3 C4 -0.7(3) . . . . ?
C1 C6 C7 C8 174.9(2) . . . . ?
C2 C1 C6 C5 0.8(3) . . . . ?
C2 C1 C6 C7 -177.36(19) . . . . ?
C2 C3 C4 C5 0.5(3) . . . . ?
C3 C4 C5 C6 0.4(3) . . . . ?
C3 C4 C5 C10 -177.64(19) . . . . ?
C4 C5 C6 C1 -1.0(3) . . . . ?
C4 C5 C6 C7 177.20(18) . . . . ?
C4 C5 C10 C9 -163.20(18) . . . . ?
C4 C5 C10 O2 -37.2(2) . . . . ?
C4 C5 C10 S1 80.4(2) . . . . ?
C5 C6 C7 C8 -3.2(3) . . . . ?
C5 C10 O2 C12 146.60(15) . . . . ?
C5 C10 S1 C11 -143.28(14) . . . . ?
C6 C1 C2 C3 0.0(3) . . . . ?
C6 C5 C10 C9 18.8(2) . . . . ?
C6 C5 C10 O2 144.78(17) . . . . ?
C6 C5 C10 S1 -97.60(18) . . . . ?
C6 C7 C8 C9 -4.5(3) . . . . ?
C7 C8 C9 C10 19.1(3) . . . . ?
C7 C8 C9 O1 -161.8(2) . . . . ?
C8 C9 C10 C5 -25.7(2) . . . . ?
C8 C9 C10 O2 -152.17(16) . . . . ?
C8 C9 C10 S1 94.37(16) . . . . ?
C9 C10 O2 C12 -84.38(18) . . . . ?
C9 C10 S1 C11 92.91(12) . . . . ?
C10 C5 C6 C1 177.06(17) . . . . ?
C10 C5 C6 C7 -4.8(3) . . . . ?
C11 C12 C13 C14 0.3(3) . . . . ?
C11 C12 O2 C10 -18.3(2) . . . . ?
C11 C16 C17 C18 -178.34(18) . . . . ?
C12 C11 C16 C15 -0.8(3) . . . . ?
C12 C11 C16 C17 177.99(18) . . . . ?
C12 C11 S1 C10 13.88(14) . . . . ?
C12 C13 C14 C15 -0.8(3) . . . . ?
C13 C12 O2 C10 163.52(17) . . . . ?
C13 C14 C15 C16 0.5(3) . . . . ?
C13 C14 C15 C20 -178.59(19) . . . . ?
C14 C15 C16 C11 0.4(3) . . . . ?
C14 C15 C16 C17 -178.49(18) . . . . ?
C14 C15 C20 C19 177.8(2) . . . . ?
C15 C16 C17 C18 0.4(3) . . . . ?
C16 C11 C12 C13 0.5(3) . . . . ?
C16 C11 C12 O2 -177.71(15) . . . . ?
C16 C11 S1 C10 -169.45(17) . . . . ?
C16 C15 C20 C19 -1.3(3) . . . . ?
C16 C17 C18 C19 -0.9(3) . . . . ?
C17 C18 C19 C20 0.2(3) . . . . ?
C18 C19 C20 C15 0.9(3) . . . . ?
C20 C15 C16 C11 179.46(16) . . . . ?
C20 C15 C16 C17 0.6(3) . . . . ?
O1 C9 C10 C5 155.18(17) . . . . ?
O1 C9 C10 O2 28.7(2) . . . . ?
O1 C9 C10 S1 -84.76(19) . . . . ?
O2 C10 S1 C11 -22.98(12) . . . . ?
O2 C12 C13 C14 178.45(17) . . . . ?
S1 C10 O2 C12 26.96(17) . . . . ?
S1 C11 C12 C13 177.38(15) . . . . ?
S1 C11 C12 O2 -0.8(2) . . . . ?
S1 C11 C16 C15 -177.21(13) . . . . ?
S1 C11 C16 C17 1.6(3) . . . . ?
